data_7052701
loop_
_publ_author_name
'Walter, Marc D.'
'White, Peter S.'

_publ_section_title
;
 [Cp&#x2032;FeI]2 as convenient entry into iron-modified pincer
 complexes: bimetallic \h6,\k1-POCOP-pincer iron iridium compounds
;
_journal_issue 9
_journal_name_full 'New Journal of Chemistry'
_journal_page_first 1842
_journal_paper_doi 10.1039/c1nj20399a
_journal_volume 35
_journal_year 2011
_chemical_formula_sum 'C34 H58 Fe2 I2'
_chemical_formula_weight 832.30
_chemical_name_systematic
;
?
;
_space_group_IT_number 14
_symmetry_cell_setting monoclinic
_symmetry_space_group_name_Hall '-P 2ybc'
_symmetry_space_group_name_H-M 'P 1 21/c 1'
_atom_sites_solution_hydrogens geom
_atom_sites_solution_primary direct
_atom_sites_solution_secondary difmap
_audit_creation_method SHELXL-97
_cell_angle_alpha 90.00
_cell_angle_beta 113.8950(10)
_cell_angle_gamma 90.00
_cell_formula_units_Z 4
_cell_length_a 13.9554(2)
_cell_length_b 18.5992(3)
_cell_length_c 15.2199(3)
_cell_measurement_reflns_used 9861
_cell_measurement_temperature 100(2)
_cell_measurement_theta_max 67.43
_cell_measurement_theta_min 2.38
_cell_volume 3611.87(11)
_computing_cell_refinement 'Bruker SAINT'
_computing_data_collection 'Bruker APEX2'
_computing_data_reduction 'Bruker SAINT'
_computing_molecular_graphics 'Bruker SHELXTL'
_computing_publication_material 'Bruker SHELXTL'
_computing_structure_refinement 'SHELXL-97 (Sheldrick, 2008)'
_computing_structure_solution 'SHELXS-97 (Sheldrick, 2008)'
_diffrn_ambient_temperature 100(2)
_diffrn_measured_fraction_theta_full 0.991
_diffrn_measured_fraction_theta_max 0.991
_diffrn_measurement_device_type 'Bruker APEX-II CCD'
_diffrn_measurement_method '\f and \w scans'
_diffrn_radiation_monochromator graphite
_diffrn_radiation_source 'fine-focus sealed tube'
_diffrn_radiation_type CuK\a
_diffrn_radiation_wavelength 1.54178
_diffrn_reflns_av_R_equivalents 0.0380
_diffrn_reflns_av_sigmaI/netI 0.0245
_diffrn_reflns_limit_h_max 16
_diffrn_reflns_limit_h_min -16
_diffrn_reflns_limit_k_max 22
_diffrn_reflns_limit_k_min -22
_diffrn_reflns_limit_l_max 18
_diffrn_reflns_limit_l_min -18
_diffrn_reflns_number 36147
_diffrn_reflns_theta_full 67.97
_diffrn_reflns_theta_max 67.97
_diffrn_reflns_theta_min 3.46
_diffrn_standards_number 0
_exptl_absorpt_coefficient_mu 19.989
_exptl_absorpt_correction_T_max 0.1535
_exptl_absorpt_correction_T_min 0.0821
_exptl_absorpt_correction_type analytical
_exptl_absorpt_process_details '(Bruker SADABS, 2008)'
_exptl_crystal_colour red
_exptl_crystal_density_diffrn 1.531
_exptl_crystal_density_method 'not measured'
_exptl_crystal_description block
_exptl_crystal_F_000 1680
_exptl_crystal_size_max 0.25
_exptl_crystal_size_mid 0.20
_exptl_crystal_size_min 0.15
_refine_diff_density_max 0.915
_refine_diff_density_min -0.833
_refine_diff_density_rms 0.103
_refine_ls_extinction_method none
_refine_ls_goodness_of_fit_ref 1.068
_refine_ls_hydrogen_treatment constr
_refine_ls_matrix_type full
_refine_ls_number_parameters 361
_refine_ls_number_reflns 6510
_refine_ls_number_restraints 0
_refine_ls_restrained_S_all 1.068
_refine_ls_R_factor_all 0.0328
_refine_ls_R_factor_gt 0.0296
_refine_ls_shift/su_max 0.002
_refine_ls_shift/su_mean 0.000
_refine_ls_structure_factor_coef Fsqd
_refine_ls_weighting_details 'calc w=1/[\s^2^(Fo^2^)+(0.0401P)^2^+5.0671P] where P=(Fo^2^+2Fc^2^)/3'
_refine_ls_weighting_scheme calc
_refine_ls_wR_factor_gt 0.0718
_refine_ls_wR_factor_ref 0.0734
_reflns_number_gt 6005
_reflns_number_total 6510
_reflns_threshold_expression >2sigma(I)
_cod_data_source_file c1nj20399a.txt
_cod_data_source_block cpfei
_cod_original_sg_symbol_H-M P2(1)/c
_cod_database_code 7052701

loop_
_symmetry_equiv_pos_as_xyz
'x, y, z'
'-x, y+1/2, -z+1/2'
'-x, -y, -z'
'x, -y-1/2, z-1/2'

loop_
_atom_site_label
_atom_site_type_symbol
_atom_site_fract_x
_atom_site_fract_y
_atom_site_fract_z
_atom_site_U_iso_or_equiv
_atom_site_adp_type
_atom_site_occupancy
_atom_site_symmetry_multiplicity
_atom_site_calc_flag
_atom_site_refinement_flags
C1 C 0.4030(2) 0.69034(17) 1.0924(2) 0.0147(6) Uani 1 1 d .
C2 C 0.4335(2) 0.70486(17) 1.0135(2) 0.0145(6) Uani 1 1 d .
C3 C 0.4042(2) 0.77789(17) 0.9852(2) 0.0157(6) Uani 1 1 d .
H3 H 0.4157 0.8021 0.9354 0.019 Uiso 1 1 calc R
C4 C 0.3557(2) 0.80878(17) 1.0416(2) 0.0156(6) Uani 1 1 d .
C5 C 0.3563(2) 0.75542(17) 1.1073(2) 0.0147(6) Uani 1 1 d .
H5 H 0.3295 0.7616 1.1550 0.018 Uiso 1 1 calc R
C6 C -0.1053(2) 0.61188(17) 0.6382(2) 0.0150(6) Uani 1 1 d .
C7 C -0.1470(2) 0.60245(17) 0.7105(2) 0.0178(7) Uani 1 1 d .
C8 C -0.0866(2) 0.54619(17) 0.7726(2) 0.0182(7) Uani 1 1 d .
H8 H -0.0978 0.5277 0.8258 0.022 Uiso 1 1 calc R
C9 C -0.0078(2) 0.52200(17) 0.7433(2) 0.0178(7) Uani 1 1 d .
C10 C -0.0214(2) 0.56192(17) 0.6603(2) 0.0153(6) Uani 1 1 d .
H10 H 0.0198 0.5563 0.6241 0.018 Uiso 1 1 calc R
C11 C 0.4223(2) 0.62661(17) 1.1617(2) 0.0177(6) Uani 1 1 d .
C12 C 0.5361(3) 0.63108(19) 1.2388(2) 0.0237(7) Uani 1 1 d .
H12A H 0.5852 0.6249 1.2081 0.036 Uiso 1 1 calc R
H12B H 0.5477 0.5931 1.2866 0.036 Uiso 1 1 calc R
H12C H 0.5476 0.6781 1.2705 0.036 Uiso 1 1 calc R
C13 C 0.4030(3) 0.55248(18) 1.1130(3) 0.0217(7) Uani 1 1 d .
H13A H 0.3313 0.5503 1.0635 0.032 Uiso 1 1 calc R
H13B H 0.4126 0.5150 1.1611 0.032 Uiso 1 1 calc R
H13C H 0.4528 0.5449 1.0834 0.032 Uiso 1 1 calc R
C14 C 0.3502(3) 0.63037(18) 1.2155(2) 0.0214(7) Uani 1 1 d .
H14A H 0.3655 0.6741 1.2547 0.032 Uiso 1 1 calc R
H14B H 0.3620 0.5882 1.2572 0.032 Uiso 1 1 calc R
H14C H 0.2769 0.6312 1.1691 0.032 Uiso 1 1 calc R
C21 C 0.4874(3) 0.65878(18) 0.9623(2) 0.0187(7) Uani 1 1 d .
C22 C 0.4147(3) 0.59965(18) 0.8997(2) 0.0226(7) Uani 1 1 d .
H22A H 0.3937 0.5678 0.9401 0.034 Uiso 1 1 calc R
H22B H 0.4517 0.5717 0.8685 0.034 Uiso 1 1 calc R
H22C H 0.3522 0.6217 0.8505 0.034 Uiso 1 1 calc R
C23 C 0.5910(3) 0.62612(19) 1.0329(3) 0.0220(7) Uani 1 1 d .
H23A H 0.6352 0.6641 1.0742 0.033 Uiso 1 1 calc R
H23B H 0.6274 0.6035 0.9970 0.033 Uiso 1 1 calc R
H23C H 0.5765 0.5899 1.0727 0.033 Uiso 1 1 calc R
C24 C 0.5160(3) 0.7062(2) 0.8934(3) 0.0251(7) Uani 1 1 d .
H24A H 0.4519 0.7257 0.8434 0.038 Uiso 1 1 calc R
H24B H 0.5534 0.6772 0.8636 0.038 Uiso 1 1 calc R
H24C H 0.5610 0.7459 0.9295 0.038 Uiso 1 1 calc R
C41 C 0.3157(2) 0.88573(17) 1.0363(2) 0.0170(6) Uani 1 1 d .
C42 C 0.2072(3) 0.88575(19) 1.0390(3) 0.0252(7) Uani 1 1 d .
H42A H 0.1578 0.8595 0.9833 0.038 Uiso 1 1 calc R
H42B H 0.1830 0.9354 1.0373 0.038 Uiso 1 1 calc R
H42C H 0.2114 0.8624 1.0982 0.038 Uiso 1 1 calc R
C43 C 0.3075(3) 0.92274(18) 0.9445(3) 0.0282(8) Uani 1 1 d .
H43A H 0.3773 0.9259 0.9437 0.042 Uiso 1 1 calc R
H43B H 0.2790 0.9712 0.9418 0.042 Uiso 1 1 calc R
H43C H 0.2610 0.8950 0.8888 0.042 Uiso 1 1 calc R
C44 C 0.3911(3) 0.92807(19) 1.1231(3) 0.0286(8) Uani 1 1 d .
H44A H 0.3958 0.9048 1.1825 0.043 Uiso 1 1 calc R
H44B H 0.3652 0.9773 1.1207 0.043 Uiso 1 1 calc R
H44C H 0.4607 0.9292 1.1218 0.043 Uiso 1 1 calc R
C61 C -0.1409(3) 0.65657(18) 0.5451(2) 0.0189(7) Uani 1 1 d .
C62 C -0.0537(3) 0.6581(2) 0.5071(2) 0.0229(7) Uani 1 1 d .
H62A H -0.0410 0.6092 0.4904 0.034 Uiso 1 1 calc R
H62B H 0.0108 0.6773 0.5569 0.034 Uiso 1 1 calc R
H62C H -0.0756 0.6887 0.4499 0.034 Uiso 1 1 calc R
C63 C -0.2357(3) 0.6202(2) 0.4657(3) 0.0254(8) Uani 1 1 d .
H63A H -0.2540 0.6463 0.4051 0.038 Uiso 1 1 calc R
H63B H -0.2956 0.6208 0.4838 0.038 Uiso 1 1 calc R
H63C H -0.2180 0.5703 0.4576 0.038 Uiso 1 1 calc R
C64 C -0.1654(3) 0.73522(18) 0.5565(3) 0.0253(8) Uani 1 1 d .
H64A H -0.1847 0.7602 0.4950 0.038 Uiso 1 1 calc R
H64B H -0.1035 0.7582 0.6053 0.038 Uiso 1 1 calc R
H64C H -0.2239 0.7377 0.5765 0.038 Uiso 1 1 calc R
C71 C -0.2361(3) 0.6396(2) 0.7290(3) 0.0244(7) Uani 1 1 d .
C72 C -0.3392(3) 0.6412(2) 0.6381(3) 0.0336(9) Uani 1 1 d .
H72A H -0.3576 0.5923 0.6131 0.050 Uiso 1 1 calc R
H72B H -0.3303 0.6716 0.5893 0.050 Uiso 1 1 calc R
H72C H -0.3952 0.6609 0.6542 0.050 Uiso 1 1 calc R
C73 C -0.2579(4) 0.5976(2) 0.8058(4) 0.0413(10) Uani 1 1 d .
H73A H -0.2736 0.5474 0.7856 0.062 Uiso 1 1 calc R
H73B H -0.3179 0.6191 0.8140 0.062 Uiso 1 1 calc R
H73C H -0.1960 0.5996 0.8669 0.062 Uiso 1 1 calc R
C74 C -0.2064(3) 0.7164(2) 0.7673(3) 0.0290(8) Uani 1 1 d .
H74A H -0.2658 0.7388 0.7756 0.043 Uiso 1 1 calc R
H74B H -0.1887 0.7445 0.7216 0.043 Uiso 1 1 calc R
H74C H -0.1459 0.7148 0.8294 0.043 Uiso 1 1 calc R
C91 C 0.0691(3) 0.46019(18) 0.7858(2) 0.0224(7) Uani 1 1 d .
C92 C 0.1696(4) 0.4725(3) 0.7706(5) 0.076(2) Uani 1 1 d .
H92A H 0.2026 0.5174 0.8019 0.114 Uiso 1 1 calc R
H92B H 0.1528 0.4754 0.7017 0.114 Uiso 1 1 calc R
H92C H 0.2180 0.4324 0.7987 0.114 Uiso 1 1 calc R
C93 C 0.0958(5) 0.4493(3) 0.8908(3) 0.0637(17) Uani 1 1 d .
H93A H 0.1237 0.4942 0.9255 0.095 Uiso 1 1 calc R
H93B H 0.1486 0.4113 0.9157 0.095 Uiso 1 1 calc R
H93C H 0.0326 0.4354 0.8997 0.095 Uiso 1 1 calc R
C94 C 0.0185(4) 0.3917(2) 0.7315(4) 0.0504(13) Uani 1 1 d .
H94A H 0.0687 0.3519 0.7537 0.076 Uiso 1 1 calc R
H94B H -0.0020 0.3991 0.6625 0.076 Uiso 1 1 calc R
H94C H -0.0437 0.3801 0.7434 0.076 Uiso 1 1 calc R
Fe1 Fe 0.02569(4) 0.63720(3) 0.78722(4) 0.01631(11) Uani 1 1 d .
Fe2 Fe 0.25362(4) 0.71723(3) 0.95907(3) 0.01497(11) Uani 1 1 d .
I1 I 0.160994(15) 0.729672(11) 0.765009(14) 0.01958(7) Uani 1 1 d .
I2 I 0.087437(16) 0.659345(12) 0.978267(15) 0.02402(7) Uani 1 1 d .

loop_
_atom_site_aniso_label
_atom_site_aniso_U_11
_atom_site_aniso_U_22
_atom_site_aniso_U_33
_atom_site_aniso_U_23
_atom_site_aniso_U_13
_atom_site_aniso_U_12
C1 0.0086(13) 0.0162(15) 0.0169(15) 0.0000(12) 0.0028(12) -0.0003(11)
C2 0.0071(13) 0.0157(15) 0.0193(15) -0.0010(12) 0.0038(12) 0.0001(11)
C3 0.0125(14) 0.0153(15) 0.0169(15) 0.0009(12) 0.0035(12) -0.0009(11)
C4 0.0113(14) 0.0145(15) 0.0183(15) -0.0023(12) 0.0033(12) -0.0008(11)
C5 0.0127(14) 0.0157(15) 0.0139(15) -0.0021(12) 0.0035(12) 0.0015(12)
C6 0.0096(14) 0.0132(14) 0.0188(16) -0.0028(12) 0.0020(12) -0.0020(11)
C7 0.0104(14) 0.0171(16) 0.0244(17) -0.0054(13) 0.0057(13) -0.0059(12)
C8 0.0183(16) 0.0168(16) 0.0194(16) -0.0015(13) 0.0075(13) -0.0066(12)
C9 0.0169(15) 0.0145(15) 0.0176(16) -0.0021(12) 0.0026(13) -0.0046(12)
C10 0.0127(14) 0.0140(15) 0.0170(15) -0.0013(12) 0.0035(12) -0.0006(12)
C11 0.0170(16) 0.0160(16) 0.0185(16) 0.0026(13) 0.0055(13) 0.0030(12)
C12 0.0196(17) 0.0241(18) 0.0211(17) 0.0042(14) 0.0019(14) 0.0056(13)
C13 0.0233(17) 0.0152(16) 0.0295(18) 0.0031(14) 0.0137(15) 0.0022(13)
C14 0.0272(18) 0.0188(16) 0.0203(16) 0.0024(13) 0.0118(14) 0.0024(13)
C21 0.0172(16) 0.0195(16) 0.0216(17) 0.0014(13) 0.0101(14) 0.0030(12)
C22 0.0214(17) 0.0212(17) 0.0228(17) -0.0030(14) 0.0066(14) 0.0060(13)
C23 0.0155(16) 0.0238(18) 0.0279(18) 0.0005(14) 0.0099(14) 0.0043(13)
C24 0.0270(18) 0.0272(18) 0.0278(18) 0.0049(15) 0.0181(15) 0.0092(15)
C41 0.0154(15) 0.0134(15) 0.0215(16) -0.0017(13) 0.0068(13) 0.0010(12)
C42 0.0196(17) 0.0180(16) 0.039(2) 0.0044(15) 0.0127(15) 0.0056(13)
C43 0.043(2) 0.0140(17) 0.033(2) 0.0050(14) 0.0213(18) 0.0072(15)
C44 0.0250(18) 0.0177(17) 0.034(2) -0.0081(15) 0.0027(16) 0.0019(14)
C61 0.0149(15) 0.0183(16) 0.0199(17) 0.0019(13) 0.0033(13) 0.0006(12)
C62 0.0209(17) 0.0285(19) 0.0189(17) 0.0055(14) 0.0076(14) 0.0003(14)
C63 0.0181(17) 0.0285(19) 0.0217(17) 0.0002(15) -0.0001(14) -0.0013(14)
C64 0.0248(18) 0.0166(17) 0.0290(19) 0.0032(14) 0.0053(15) 0.0011(13)
C71 0.0178(16) 0.0255(18) 0.035(2) -0.0050(15) 0.0154(15) -0.0013(14)
C72 0.0134(17) 0.038(2) 0.050(3) -0.0127(19) 0.0131(17) -0.0009(15)
C73 0.040(2) 0.043(2) 0.059(3) 0.004(2) 0.038(2) 0.0043(19)
C74 0.0227(18) 0.029(2) 0.034(2) -0.0095(16) 0.0106(16) 0.0028(15)
C91 0.0207(16) 0.0177(16) 0.0209(17) 0.0030(13) 0.0002(13) 0.0015(13)
C92 0.024(2) 0.065(4) 0.137(6) 0.062(4) 0.029(3) 0.021(2)
C93 0.105(5) 0.047(3) 0.029(2) 0.014(2) 0.017(3) 0.044(3)
C94 0.052(3) 0.022(2) 0.051(3) -0.0053(19) -0.006(2) 0.0122(19)
Fe1 0.0128(2) 0.0161(2) 0.0185(3) -0.00286(19) 0.00475(19) -0.00334(18)
Fe2 0.0090(2) 0.0159(2) 0.0175(2) -0.00236(19) 0.00272(19) -0.00068(17)
I1 0.01544(11) 0.02230(11) 0.01799(11) -0.00010(8) 0.00367(8) -0.00621(7)
I2 0.01653(11) 0.03492(13) 0.02082(12) -0.00546(9) 0.00779(9) -0.00777(8)

loop_
_atom_type_symbol
_atom_type_description
_atom_type_scat_dispersion_real
_atom_type_scat_dispersion_imag
_atom_type_scat_source
C C 0.0181 0.0091 'International Tables Vol C Tables 4.2.6.8 and 6.1.1.4'
H H 0.0000 0.0000 'International Tables Vol C Tables 4.2.6.8 and 6.1.1.4'
Fe Fe -1.1336 3.1974 'International Tables Vol C Tables 4.2.6.8 and 6.1.1.4'
I I -0.3257 6.8362 'International Tables Vol C Tables 4.2.6.8 and 6.1.1.4'

loop_
_geom_angle_atom_site_label_1
_geom_angle_atom_site_label_2
_geom_angle_atom_site_label_3
_geom_angle
C5 C1 C2 106.1(3)
C5 C1 C11 120.4(3)
C2 C1 C11 133.1(3)
C5 C1 Fe2 69.42(17)
C2 C1 Fe2 72.21(17)
C11 C1 Fe2 128.1(2)
C3 C2 C1 106.3(3)
C3 C2 C21 120.8(3)
C1 C2 C21 132.9(3)
C3 C2 Fe2 70.23(17)
C1 C2 Fe2 71.08(16)
C21 C2 Fe2 123.6(2)
C4 C3 C2 110.6(3)
C4 C3 Fe2 70.85(18)
C2 C3 Fe2 73.37(17)
C4 C3 H3 124.7
C2 C3 H3 124.7
Fe2 C3 H3 122.6
C5 C4 C3 106.2(3)
C5 C4 C41 126.6(3)
C3 C4 C41 127.2(3)
C5 C4 Fe2 71.50(18)
C3 C4 Fe2 72.75(18)
C41 C4 Fe2 123.0(2)
C4 C5 C1 110.8(3)
C4 C5 Fe2 72.00(18)
C1 C5 Fe2 73.76(17)
C4 C5 H5 124.6
C1 C5 H5 124.6
Fe2 C5 H5 121.2
C10 C6 C7 106.6(3)
C10 C6 C61 119.8(3)
C7 C6 C61 133.3(3)
C10 C6 Fe1 69.71(17)
C7 C6 Fe1 71.38(17)
C61 C6 Fe1 128.6(2)
C8 C7 C6 106.2(3)
C8 C7 C71 120.6(3)
C6 C7 C71 133.2(3)
C8 C7 Fe1 69.87(17)
C6 C7 Fe1 72.04(17)
C71 C7 Fe1 122.4(2)
C9 C8 C7 110.4(3)
C9 C8 Fe1 70.88(18)
C7 C8 Fe1 73.54(18)
C9 C8 H8 124.8
C7 C8 H8 124.8
Fe1 C8 H8 122.4
C10 C9 C8 105.9(3)
C10 C9 C91 126.4(3)
C8 C9 C91 127.4(3)
C10 C9 Fe1 72.50(18)
C8 C9 Fe1 72.35(18)
C91 C9 Fe1 124.7(2)
C9 C10 C6 110.8(3)
C9 C10 Fe1 70.94(18)
C6 C10 Fe1 73.99(18)
C9 C10 H10 124.6
C6 C10 H10 124.6
Fe1 C10 H10 122.0
C14 C11 C1 111.2(3)
C14 C11 C13 105.9(3)
C1 C11 C13 114.4(3)
C14 C11 C12 106.7(3)
C1 C11 C12 108.6(3)
C13 C11 C12 109.8(3)
C11 C12 H12A 109.5
C11 C12 H12B 109.5
H12A C12 H12B 109.5
C11 C12 H12C 109.5
H12A C12 H12C 109.5
H12B C12 H12C 109.5
C11 C13 H13A 109.5
C11 C13 H13B 109.5
H13A C13 H13B 109.5
C11 C13 H13C 109.5
H13A C13 H13C 109.5
H13B C13 H13C 109.5
C11 C14 H14A 109.5
C11 C14 H14B 109.5
H14A C14 H14B 109.5
C11 C14 H14C 109.5
H14A C14 H14C 109.5
H14B C14 H14C 109.5
C23 C21 C22 110.4(3)
C23 C21 C24 105.8(3)
C22 C21 C24 106.0(3)
C23 C21 C2 112.3(3)
C22 C21 C2 112.1(3)
C24 C21 C2 109.8(3)
C21 C22 H22A 109.5
C21 C22 H22B 109.5
H22A C22 H22B 109.5
C21 C22 H22C 109.5
H22A C22 H22C 109.5
H22B C22 H22C 109.5
C21 C23 H23A 109.5
C21 C23 H23B 109.5
H23A C23 H23B 109.5
C21 C23 H23C 109.5
H23A C23 H23C 109.5
H23B C23 H23C 109.5
C21 C24 H24A 109.5
C21 C24 H24B 109.5
H24A C24 H24B 109.5
C21 C24 H24C 109.5
H24A C24 H24C 109.5
H24B C24 H24C 109.5
C43 C41 C4 111.3(3)
C43 C41 C42 108.5(3)
C4 C41 C42 110.1(3)
C43 C41 C44 109.2(3)
C4 C41 C44 109.1(3)
C42 C41 C44 108.5(3)
C41 C42 H42A 109.5
C41 C42 H42B 109.5
H42A C42 H42B 109.5
C41 C42 H42C 109.5
H42A C42 H42C 109.5
H42B C42 H42C 109.5
C41 C43 H43A 109.5
C41 C43 H43B 109.5
H43A C43 H43B 109.5
C41 C43 H43C 109.5
H43A C43 H43C 109.5
H43B C43 H43C 109.5
C41 C44 H44A 109.5
C41 C44 H44B 109.5
H44A C44 H44B 109.5
C41 C44 H44C 109.5
H44A C44 H44C 109.5
H44B C44 H44C 109.5
C64 C61 C6 114.5(3)
C64 C61 C63 110.4(3)
C6 C61 C63 109.8(3)
C64 C61 C62 105.8(3)
C6 C61 C62 110.2(3)
C63 C61 C62 105.7(3)
C61 C62 H62A 109.5
C61 C62 H62B 109.5
H62A C62 H62B 109.5
C61 C62 H62C 109.5
H62A C62 H62C 109.5
H62B C62 H62C 109.5
C61 C63 H63A 109.5
C61 C63 H63B 109.5
H63A C63 H63B 109.5
C61 C63 H63C 109.5
H63A C63 H63C 109.5
H63B C63 H63C 109.5
C61 C64 H64A 109.5
C61 C64 H64B 109.5
H64A C64 H64B 109.5
C61 C64 H64C 109.5
H64A C64 H64C 109.5
H64B C64 H64C 109.5
C74 C71 C73 106.8(3)
C74 C71 C72 109.5(3)
C73 C71 C72 107.0(3)
C74 C71 C7 111.9(3)
C73 C71 C7 109.5(3)
C72 C71 C7 111.9(3)
C71 C72 H72A 109.5
C71 C72 H72B 109.5
H72A C72 H72B 109.5
C71 C72 H72C 109.5
H72A C72 H72C 109.5
H72B C72 H72C 109.5
C71 C73 H73A 109.5
C71 C73 H73B 109.5
H73A C73 H73B 109.5
C71 C73 H73C 109.5
H73A C73 H73C 109.5
H73B C73 H73C 109.5
C71 C74 H74A 109.5
C71 C74 H74B 109.5
H74A C74 H74B 109.5
C71 C74 H74C 109.5
H74A C74 H74C 109.5
H74B C74 H74C 109.5
C93 C91 C9 112.5(3)
C93 C91 C94 109.0(4)
C9 C91 C94 107.9(3)
C93 C91 C92 109.5(4)
C9 C91 C92 110.7(3)
C94 C91 C92 107.1(4)
C91 C92 H92A 109.5
C91 C92 H92B 109.5
H92A C92 H92B 109.5
C91 C92 H92C 109.5
H92A C92 H92C 109.5
H92B C92 H92C 109.5
C91 C93 H93A 109.5
C91 C93 H93B 109.5
H93A C93 H93B 109.5
C91 C93 H93C 109.5
H93A C93 H93C 109.5
H93B C93 H93C 109.5
C91 C94 H94A 109.5
C91 C94 H94B 109.5
H94A C94 H94B 109.5
C91 C94 H94C 109.5
H94A C94 H94C 109.5
H94B C94 H94C 109.5
C9 Fe1 C8 36.77(12)
C9 Fe1 C10 36.57(12)
C8 Fe1 C10 60.01(12)
C9 Fe1 C7 62.02(12)
C8 Fe1 C7 36.60(12)
C10 Fe1 C7 60.68(11)
C9 Fe1 C6 61.67(11)
C8 Fe1 C6 60.57(12)
C10 Fe1 C6 36.30(11)
C7 Fe1 C6 36.58(11)
C9 Fe1 I1 130.61(9)
C8 Fe1 I1 165.42(9)
C10 Fe1 I1 105.45(8)
C7 Fe1 I1 139.76(9)
C6 Fe1 I1 108.97(8)
C9 Fe1 I2 113.80(9)
C8 Fe1 I2 97.26(9)
C10 Fe1 I2 150.30(8)
C7 Fe1 I2 113.52(9)
C6 Fe1 I2 149.88(8)
I1 Fe1 I2 95.970(16)
C5 Fe2 C4 36.50(12)
C5 Fe2 C3 59.88(12)
C4 Fe2 C3 36.40(11)
C5 Fe2 C1 36.81(11)
C4 Fe2 C1 61.89(11)
C3 Fe2 C1 60.69(11)
C5 Fe2 C2 60.84(11)
C4 Fe2 C2 61.66(11)
C3 Fe2 C2 36.40(11)
C1 Fe2 C2 36.71(11)
C5 Fe2 I2 104.27(8)
C4 Fe2 I2 128.63(8)
C3 Fe2 I2 163.80(8)
C1 Fe2 I2 109.37(8)
C2 Fe2 I2 141.50(8)
C5 Fe2 I1 153.78(9)
C4 Fe2 I1 117.28(8)
C3 Fe2 I1 98.45(8)
C1 Fe2 I1 147.31(8)
C2 Fe2 I1 111.58(8)
I2 Fe2 I1 95.817(16)
Fe1 I1 Fe2 81.777(16)
Fe2 I2 Fe1 81.777(15)

loop_
_geom_bond_atom_site_label_1
_geom_bond_atom_site_label_2
_geom_bond_distance
C1 C5 1.435(4)
C1 C2 1.453(4)
C1 C11 1.536(4)
C1 Fe2 2.300(3)
C2 C3 1.434(4)
C2 C21 1.544(4)
C2 Fe2 2.315(3)
C3 C4 1.413(5)
C3 Fe2 2.274(3)
C3 H3 0.9500
C4 C5 1.406(5)
C4 C41 1.527(4)
C4 Fe2 2.249(3)
C5 Fe2 2.243(3)
C5 H5 0.9500
C6 C10 1.425(4)
C6 C7 1.449(5)
C6 C61 1.541(4)
C6 Fe1 2.313(3)
C7 C8 1.432(5)
C7 C71 1.544(5)
C7 Fe1 2.304(3)
C8 C9 1.417(5)
C8 Fe1 2.256(3)
C8 H8 0.9500
C9 C10 1.410(5)
C9 C91 1.526(4)
C9 Fe1 2.237(3)
C10 Fe1 2.257(3)
C10 H10 0.9500
C11 C14 1.535(5)
C11 C13 1.537(5)
C11 C12 1.549(4)
C12 H12A 0.9800
C12 H12B 0.9800
C12 H12C 0.9800
C13 H13A 0.9800
C13 H13B 0.9800
C13 H13C 0.9800
C14 H14A 0.9800
C14 H14B 0.9800
C14 H14C 0.9800
C21 C23 1.535(4)
C21 C22 1.538(5)
C21 C24 1.541(5)
C22 H22A 0.9800
C22 H22B 0.9800
C22 H22C 0.9800
C23 H23A 0.9800
C23 H23B 0.9800
C23 H23C 0.9800
C24 H24A 0.9800
C24 H24B 0.9800
C24 H24C 0.9800
C41 C43 1.520(5)
C41 C42 1.531(4)
C41 C44 1.532(5)
C42 H42A 0.9800
C42 H42B 0.9800
C42 H42C 0.9800
C43 H43A 0.9800
C43 H43B 0.9800
C43 H43C 0.9800
C44 H44A 0.9800
C44 H44B 0.9800
C44 H44C 0.9800
C61 C64 1.528(5)
C61 C63 1.541(4)
C61 C62 1.544(5)
C62 H62A 0.9800
C62 H62B 0.9800
C62 H62C 0.9800
C63 H63A 0.9800
C63 H63B 0.9800
C63 H63C 0.9800
C64 H64A 0.9800
C64 H64B 0.9800
C64 H64C 0.9800
C71 C74 1.534(5)
C71 C73 1.536(5)
C71 C72 1.540(5)
C72 H72A 0.9800
C72 H72B 0.9800
C72 H72C 0.9800
C73 H73A 0.9800
C73 H73B 0.9800
C73 H73C 0.9800
C74 H74A 0.9800
C74 H74B 0.9800
C74 H74C 0.9800
C91 C93 1.500(6)
C91 C94 1.527(5)
C91 C92 1.529(6)
C92 H92A 0.9800
C92 H92B 0.9800
C92 H92C 0.9800
C93 H93A 0.9800
C93 H93B 0.9800
C93 H93C 0.9800
C94 H94A 0.9800
C94 H94B 0.9800
C94 H94C 0.9800
Fe1 I1 2.6748(5)
Fe1 I2 2.7088(5)
Fe2 I2 2.6780(5)
Fe2 I1 2.7120(5)

loop_
_geom_torsion_atom_site_label_1
_geom_torsion_atom_site_label_2
_geom_torsion_atom_site_label_3
_geom_torsion_atom_site_label_4
_geom_torsion
C5 C1 C2 C3 0.2(3)
C11 C1 C2 C3 -172.2(3)
Fe2 C1 C2 C3 61.8(2)
C5 C1 C2 C21 179.7(3)
C11 C1 C2 C21 7.3(6)
Fe2 C1 C2 C21 -118.7(3)
C5 C1 C2 Fe2 -61.5(2)
C11 C1 C2 Fe2 126.0(3)
C1 C2 C3 C4 -0.9(3)
C21 C2 C3 C4 179.6(3)
Fe2 C2 C3 C4 61.5(2)
C1 C2 C3 Fe2 -62.3(2)
C21 C2 C3 Fe2 118.1(3)
C2 C3 C4 C5 1.1(3)
Fe2 C3 C4 C5 64.1(2)
C2 C3 C4 C41 178.3(3)
Fe2 C3 C4 C41 -118.7(3)
C2 C3 C4 Fe2 -63.0(2)
C3 C4 C5 C1 -1.0(4)
C41 C4 C5 C1 -178.1(3)
Fe2 C4 C5 C1 64.0(2)
C3 C4 C5 Fe2 -65.0(2)
C41 C4 C5 Fe2 117.9(3)
C2 C1 C5 C4 0.5(3)
C11 C1 C5 C4 174.1(3)
Fe2 C1 C5 C4 -62.9(2)
C2 C1 C5 Fe2 63.4(2)
C11 C1 C5 Fe2 -123.0(3)
C10 C6 C7 C8 -0.7(3)
C61 C6 C7 C8 172.2(3)
Fe1 C6 C7 C8 -61.9(2)
C10 C6 C7 C71 179.1(3)
C61 C6 C7 C71 -8.0(6)
Fe1 C6 C7 C71 117.9(4)
C10 C6 C7 Fe1 61.2(2)
C61 C6 C7 Fe1 -125.9(3)
C6 C7 C8 C9 1.7(3)
C71 C7 C8 C9 -178.2(3)
Fe1 C7 C8 C9 -61.7(2)
C6 C7 C8 Fe1 63.3(2)
C71 C7 C8 Fe1 -116.5(3)
C7 C8 C9 C10 -1.9(4)
Fe1 C8 C9 C10 -65.2(2)
C7 C8 C9 C91 -176.1(3)
Fe1 C8 C9 C91 120.6(3)
C7 C8 C9 Fe1 63.3(2)
C8 C9 C10 C6 1.4(3)
C91 C9 C10 C6 175.7(3)
Fe1 C9 C10 C6 -63.7(2)
C8 C9 C10 Fe1 65.1(2)
C91 C9 C10 Fe1 -120.6(3)
C7 C6 C10 C9 -0.4(3)
C61 C6 C10 C9 -174.5(3)
Fe1 C6 C10 C9 61.8(2)
C7 C6 C10 Fe1 -62.2(2)
C61 C6 C10 Fe1 123.7(3)
C5 C1 C11 C14 22.4(4)
C2 C1 C11 C14 -166.0(3)
Fe2 C1 C11 C14 -64.3(4)
C5 C1 C11 C13 142.3(3)
C2 C1 C11 C13 -46.1(5)
Fe2 C1 C11 C13 55.6(4)
C5 C1 C11 C12 -94.6(3)
C2 C1 C11 C12 77.0(4)
Fe2 C1 C11 C12 178.6(2)
C3 C2 C21 C23 125.8(3)
C1 C2 C21 C23 -53.6(4)
Fe2 C2 C21 C23 -148.6(2)
C3 C2 C21 C22 -109.2(3)
C1 C2 C21 C22 71.3(4)
Fe2 C2 C21 C22 -23.6(4)
C3 C2 C21 C24 8.3(4)
C1 C2 C21 C24 -171.1(3)
Fe2 C2 C21 C24 94.0(3)
C5 C4 C41 C43 -168.6(3)
C3 C4 C41 C43 14.8(5)
Fe2 C4 C41 C43 -78.0(3)
C5 C4 C41 C42 -48.2(4)
C3 C4 C41 C42 135.2(3)
Fe2 C4 C41 C42 42.4(4)
C5 C4 C41 C44 70.8(4)
C3 C4 C41 C44 -105.8(4)
Fe2 C4 C41 C44 161.4(2)
C10 C6 C61 C64 -138.6(3)
C7 C6 C61 C64 49.2(5)
Fe1 C6 C61 C64 -51.7(4)
C10 C6 C61 C63 96.6(3)
C7 C6 C61 C63 -75.6(4)
Fe1 C6 C61 C63 -176.5(2)
C10 C6 C61 C62 -19.5(4)
C7 C6 C61 C62 168.4(3)
Fe1 C6 C61 C62 67.4(4)
C8 C7 C71 C74 107.7(4)
C6 C7 C71 C74 -72.1(5)
Fe1 C7 C71 C74 23.3(4)
C8 C7 C71 C73 -10.5(4)
C6 C7 C71 C73 169.7(4)
Fe1 C7 C71 C73 -94.9(3)
C8 C7 C71 C72 -129.0(3)
C6 C7 C71 C72 51.2(5)
Fe1 C7 C71 C72 146.7(3)
C10 C9 C91 C93 156.7(4)
C8 C9 C91 C93 -30.2(5)
Fe1 C9 C91 C93 63.5(5)
C10 C9 C91 C94 -83.0(4)
C8 C9 C91 C94 90.1(4)
Fe1 C9 C91 C94 -176.2(3)
C10 C9 C91 C92 33.9(5)
C8 C9 C91 C92 -153.0(4)
Fe1 C9 C91 C92 -59.3(5)
C10 C9 Fe1 C8 113.7(3)
C91 C9 Fe1 C8 -123.7(4)
C8 C9 Fe1 C10 -113.7(3)
C91 C9 Fe1 C10 122.5(4)
C10 C9 Fe1 C7 77.6(2)
C8 C9 Fe1 C7 -36.12(19)
C91 C9 Fe1 C7 -159.8(3)
C10 C9 Fe1 C6 35.91(18)
C8 C9 Fe1 C6 -77.8(2)
C91 C9 Fe1 C6 158.5(3)
C10 C9 Fe1 I1 -55.5(2)
C8 C9 Fe1 I1 -169.21(15)
C91 C9 Fe1 I1 67.1(3)
C10 C9 Fe1 I2 -177.35(15)
C8 C9 Fe1 I2 68.92(19)
C91 C9 Fe1 I2 -54.8(3)
C7 C8 Fe1 C9 -119.2(3)
C9 C8 Fe1 C10 39.03(18)
C7 C8 Fe1 C10 -80.1(2)
C9 C8 Fe1 C7 119.2(3)
C9 C8 Fe1 C6 81.1(2)
C7 C8 Fe1 C6 -38.11(18)
C9 C8 Fe1 I1 34.4(5)
C7 C8 Fe1 I1 -84.8(4)
C9 C8 Fe1 I2 -120.61(17)
C7 C8 Fe1 I2 120.22(18)
C6 C10 Fe1 C9 119.3(3)
C9 C10 Fe1 C8 -39.25(19)
C6 C10 Fe1 C8 80.1(2)
C9 C10 Fe1 C7 -81.6(2)
C6 C10 Fe1 C7 37.71(18)
C9 C10 Fe1 C6 -119.3(3)
C9 C10 Fe1 I1 139.53(17)
C6 C10 Fe1 I1 -101.15(17)
C9 C10 Fe1 I2 4.9(3)
C6 C10 Fe1 I2 124.22(18)
C8 C7 Fe1 C9 36.29(19)
C6 C7 Fe1 C9 -79.28(19)
C71 C7 Fe1 C9 150.5(3)
C6 C7 Fe1 C8 -115.6(3)
C71 C7 Fe1 C8 114.2(4)
C8 C7 Fe1 C10 78.2(2)
C6 C7 Fe1 C10 -37.42(18)
C71 C7 Fe1 C10 -167.7(3)
C8 C7 Fe1 C6 115.6(3)
C71 C7 Fe1 C6 -130.3(4)
C8 C7 Fe1 I1 157.17(15)
C6 C7 Fe1 I1 41.6(2)
C71 C7 Fe1 I1 -88.7(3)
C8 C7 Fe1 I2 -69.21(19)
C6 C7 Fe1 I2 175.22(15)
C71 C7 Fe1 I2 45.0(3)
C10 C6 Fe1 C9 -36.17(18)
C7 C6 Fe1 C9 80.3(2)
C61 C6 Fe1 C9 -148.6(3)
C10 C6 Fe1 C8 -78.4(2)
C7 C6 Fe1 C8 38.13(18)
C61 C6 Fe1 C8 169.2(3)
C7 C6 Fe1 C10 116.5(3)
C61 C6 Fe1 C10 -112.5(3)
C10 C6 Fe1 C7 -116.5(3)
C61 C6 Fe1 C7 131.0(4)
C10 C6 Fe1 I1 90.46(18)
C7 C6 Fe1 I1 -153.04(16)
C61 C6 Fe1 I1 -22.0(3)
C10 C6 Fe1 I2 -125.27(18)
C7 C6 Fe1 I2 -8.8(3)
C61 C6 Fe1 I2 122.3(2)
C1 C5 Fe2 C4 -118.9(3)
C4 C5 Fe2 C3 38.70(18)
C1 C5 Fe2 C3 -80.25(19)
C4 C5 Fe2 C1 118.9(3)
C4 C5 Fe2 C2 80.81(19)
C1 C5 Fe2 C2 -38.14(18)
C4 C5 Fe2 I2 -137.67(16)
C1 C5 Fe2 I2 103.39(17)
C4 C5 Fe2 I1 1.2(3)
C1 C5 Fe2 I1 -117.8(2)
C3 C4 Fe2 C5 114.3(3)
C41 C4 Fe2 C5 -122.1(3)
C5 C4 Fe2 C3 -114.3(3)
C41 C4 Fe2 C3 123.6(3)
C5 C4 Fe2 C1 -36.48(18)
C3 C4 Fe2 C1 77.83(19)
C41 C4 Fe2 C1 -158.6(3)
C5 C4 Fe2 C2 -78.35(19)
C3 C4 Fe2 C2 35.95(18)
C41 C4 Fe2 C2 159.5(3)
C5 C4 Fe2 I2 56.7(2)
C3 C4 Fe2 I2 170.96(14)
C41 C4 Fe2 I2 -65.5(3)
C5 C4 Fe2 I1 -179.42(15)
C3 C4 Fe2 I1 -65.11(19)
C41 C4 Fe2 I1 58.5(3)
C4 C3 Fe2 C5 -38.80(18)
C2 C3 Fe2 C5 80.6(2)
C2 C3 Fe2 C4 119.5(3)
C4 C3 Fe2 C1 -81.4(2)
C2 C3 Fe2 C1 38.02(18)
C4 C3 Fe2 C2 -119.5(3)
C4 C3 Fe2 I2 -26.1(4)
C2 C3 Fe2 I2 93.4(3)
C4 C3 Fe2 I1 125.40(17)
C2 C3 Fe2 I1 -115.15(17)
C2 C1 Fe2 C5 -115.6(3)
C11 C1 Fe2 C5 113.2(3)
C5 C1 Fe2 C4 36.16(18)
C2 C1 Fe2 C4 -79.39(19)
C11 C1 Fe2 C4 149.3(3)
C5 C1 Fe2 C3 77.9(2)
C2 C1 Fe2 C3 -37.69(18)
C11 C1 Fe2 C3 -169.0(3)
C5 C1 Fe2 C2 115.6(3)
C11 C1 Fe2 C2 -131.3(4)
C5 C1 Fe2 I2 -88.06(18)
C2 C1 Fe2 I2 156.39(16)
C11 C1 Fe2 I2 25.1(3)
C5 C1 Fe2 I1 133.63(17)
C2 C1 Fe2 I1 18.1(3)
C11 C1 Fe2 I1 -113.2(3)
C3 C2 Fe2 C5 -77.8(2)
C1 C2 Fe2 C5 38.25(18)
C21 C2 Fe2 C5 167.7(3)
C3 C2 Fe2 C4 -35.95(18)
C1 C2 Fe2 C4 80.09(19)
C21 C2 Fe2 C4 -150.4(3)
C1 C2 Fe2 C3 116.0(3)
C21 C2 Fe2 C3 -114.5(3)
C3 C2 Fe2 C1 -116.0(3)
C21 C2 Fe2 C1 129.5(3)
C3 C2 Fe2 I2 -153.42(15)
C1 C2 Fe2 I2 -37.4(2)
C21 C2 Fe2 I2 92.1(3)
C3 C2 Fe2 I1 74.34(18)
C1 C2 Fe2 I1 -169.62(15)
C21 C2 Fe2 I1 -40.2(3)
C9 Fe1 I1 Fe2 -112.42(11)
C8 Fe1 I1 Fe2 -138.9(3)
C10 Fe1 I1 Fe2 -143.04(8)
C7 Fe1 I1 Fe2 154.34(13)
C6 Fe1 I1 Fe2 179.06(8)
I2 Fe1 I1 Fe2 16.198(16)
C5 Fe2 I1 Fe1 -156.50(19)
C4 Fe2 I1 Fe1 -155.72(9)
C3 Fe2 I1 Fe1 171.31(8)
C1 Fe2 I1 Fe1 124.52(15)
C2 Fe2 I1 Fe1 136.02(9)
I2 Fe2 I1 Fe1 -16.385(16)
C5 Fe2 I2 Fe1 179.17(8)
C4 Fe2 I2 Fe1 148.33(11)
C3 Fe2 I2 Fe1 167.8(3)
C1 Fe2 I2 Fe1 -142.66(9)
C2 Fe2 I2 Fe1 -120.04(13)
I1 Fe2 I2 Fe1 16.173(16)
C9 Fe1 I2 Fe2 123.18(9)
C8 Fe1 I2 Fe2 157.45(9)
C10 Fe1 I2 Fe2 119.99(16)
C7 Fe1 I2 Fe2 -168.37(9)
C6 Fe1 I2 Fe2 -162.68(16)
I1 Fe1 I2 Fe2 -16.409(16)
